data_4518868
loop_
_publ_author_name
'Hong, Anh N.'
'Yang, Huajun'
'Li, Tong'
'Wang, Yong'
'Wang, Yanxiang'
'Jia, Xiaoxia'
'Zhou, Angel'
'Kusumoputro, Emily'
'Li, Jinping'
'Bu, Xianhui'
'Feng, Pingyun'

_publ_section_title
;
 Pore-Space Partition and Optimization for Propane-Selective
 High-Performance Propane/Propylene Separation
;
_journal_name_full 'ACS Applied Materials &amp; Interfaces'
_journal_paper_doi 10.1021/acsami.1c10391
_journal_year 2021
_chemical_formula_sum 'C60 H15 Co2.04 N6 O16 V0.96'
_chemical_formula_weight 1244.90
_space_group_crystal_system hexagonal
_space_group_IT_number 194
_space_group_name_Hall '-P 6c 2c'
_space_group_name_H-M_alt 'P 63/m m c'
_atom_sites_solution_hydrogens geom
_audit_creation_method SHELXL-2014/7
_cell_angle_alpha 90
_cell_angle_beta 90
_cell_angle_gamma 120
_cell_formula_units_Z 2
_cell_length_a 20.918(10)
_cell_length_b 20.918(10)
_cell_length_c 16.080(9)
_cell_measurement_reflns_used 2161
_cell_measurement_temperature 293(2)
_cell_measurement_theta_max 35.159
_cell_measurement_theta_min 5.076
_cell_volume 6093(5)
_computing_structure_refinement 'SHELXL-2014/7 (Sheldrick, 2014)'
_diffrn_ambient_temperature 293(2)
_diffrn_measured_fraction_theta_full 0.999
_diffrn_measured_fraction_theta_max 0.999
_diffrn_measurement_device_type 'Bruker APEX-II CCD'
_diffrn_radiation_type MoK\a
_diffrn_radiation_wavelength 0.71073
_diffrn_reflns_av_R_equivalents 0.1211
_diffrn_reflns_av_unetI/netI 0.0419
_diffrn_reflns_Laue_measured_fraction_full 0.999
_diffrn_reflns_Laue_measured_fraction_max 0.999
_diffrn_reflns_limit_h_max 16
_diffrn_reflns_limit_h_min -21
_diffrn_reflns_limit_k_max 21
_diffrn_reflns_limit_k_min -18
_diffrn_reflns_limit_l_max 16
_diffrn_reflns_limit_l_min -16
_diffrn_reflns_number 28211
_diffrn_reflns_point_group_measured_fraction_full 0.999
_diffrn_reflns_point_group_measured_fraction_max 0.999
_diffrn_reflns_theta_full 21.880
_diffrn_reflns_theta_max 21.880
_diffrn_reflns_theta_min 1.693
_exptl_absorpt_coefficient_mu 0.382
_exptl_crystal_colour purple-red
_exptl_crystal_density_diffrn 0.679
_exptl_crystal_description Hexagonal
_exptl_crystal_F_000 1244
_platon_squeeze_details
;
The 793 electrons scattering per cell found by SQUEEZE/PLATON belongs to 
DMF and H2O molecules in the channel.
TITL CPM-734c.res in P-31c      New: P63/mmc
CELL   20.9180   20.9180   16.0800     90.00     90.00    120.00
SPGR P63/mmc
# Solvent Accessible Volume =      3900
# Electrons Found in S.A.V. =       793
# Note: Atoms in Void are Labelled as Cxxx and Qxxx for all Others
C101 0.683 0.318 0.004 !       1.30 eA-3
C102 0.634 0.313 0.437 !       0.90 eA-3
C103 0.645 0.362 0.449 !       0.86 eA-3
C104 0.637 0.268 0.483 !       0.85 eA-3
C105 0.513 0.094 0.250 !       0.83 eA-3
C106 0.715 0.418 0.028 !       0.80 eA-3
C107 0.520 0.265 0.448 !       0.77 eA-3
C108 0.507 0.142 0.281 !       0.72 eA-3
C109 0.752 0.373 0.157 !       0.72 eA-3
C110 0.846 0.156 0.404 !       0.68 eA-3
C111 0.543 0.016 0.260 !       0.68 eA-3
C112 0.687 0.125 0.252 !       0.67 eA-3
C113 0.991 0.020 0.446 !       0.66 eA-3
C114 0.625 0.438 0.248 !       0.66 eA-3
C115 0.292 0.123 0.046 !       0.65 eA-3
C116 0.535 0.469 0.246 !       0.65 eA-3
C117 0.619 0.236 0.097 !       0.64 eA-3
C118 0.778 0.555 0.452 !       0.64 eA-3
C119 0.706 0.345 0.144 !       0.64 eA-3
C120 0.032 0.061 0.029 !       0.64 eA-3
C121 0.705 0.344 0.207 !       0.64 eA-3
C122 0.620 0.375 0.286 !       0.64 eA-3
C123 0.613 0.391 0.244 !       0.62 eA-3
C124 0.268 0.583 0.893 !       0.62 eA-3
C125 0.938 0.344 0.235 !       0.61 eA-3
C126 0.593 0.189 0.201 !       0.60 eA-3
C127 0.472 0.231 0.467 !       0.60 eA-3
C128 0.689 0.372 0.161 !       0.60 eA-3
C129 0.098 0.641 0.742 !       0.60 eA-3
C130 0.596 0.130 0.205 !       0.60 eA-3
C131 0.406 0.237 0.014 !       0.59 eA-3
C132 0.233 0.715 0.004 !       0.59 eA-3
C133 0.439 0.747 0.928 !       0.58 eA-3
C134 0.447 0.562 0.740 !       0.57 eA-3
C135 0.774 0.503 0.076 !       0.56 eA-3
Q136 0.198 0.386 0.367 !       0.56 eA-3
C137 0.871 0.106 0.506 !       0.56 eA-3
C138 0.410 0.306 0.295 !       0.55 eA-3
C139 0.257 0.514 0.628 !       0.55 eA-3
C140 0.198 0.345 0.467 !       0.55 eA-3
C141 0.202 0.798 0.470 !       0.54 eA-3
C142 0.886 0.532 0.211 !       0.54 eA-3
C143 0.701 0.839 0.019 !       0.54 eA-3
Q144 0.668 0.842 0.353 !       0.53 eA-3
C145 0.606 0.047 0.250 !       0.53 eA-3
C146 0.875 0.940 0.032 !       0.53 eA-3
C147 0.578 0.267 0.326 !       0.53 eA-3
Q148 0.785 0.391 0.032 !       0.52 eA-3
C149 0.730 0.825 0.062 !       0.52 eA-3
C150 0.217 0.663 0.799 !       0.52 eA-3
Q151 0.832 0.828 0.106 !       0.52 eA-3
C152 0.953 0.042 0.062 !       0.51 eA-3
C153 0.830 0.182 0.451 !       0.51 eA-3
C154 0.567 0.349 0.121 !       0.50 eA-3
Q155 0.800 0.767 0.096 !       0.50 eA-3
)
;
_refine_diff_density_max 0.681
_refine_diff_density_min -0.534
_refine_diff_density_rms 0.080
_refine_ls_extinction_method none
_refine_ls_goodness_of_fit_ref 1.174
_refine_ls_hydrogen_treatment constr
_refine_ls_matrix_type full
_refine_ls_number_parameters 90
_refine_ls_number_reflns 1410
_refine_ls_number_restraints 0
_refine_ls_restrained_S_all 1.174
_refine_ls_R_factor_all 0.1159
_refine_ls_R_factor_gt 0.0839
_refine_ls_shift/su_max 0.001
_refine_ls_shift/su_mean 0.000
_refine_ls_structure_factor_coef Fsqd
_refine_ls_weighting_details 'w=1/[\s^2^(Fo^2^)+(0.2000P)^2^] where P=(Fo^2^+2Fc^2^)/3'
_refine_ls_weighting_scheme calc
_refine_ls_wR_factor_gt 0.2516
_refine_ls_wR_factor_ref 0.2917
_reflns_Friedel_coverage 0.000
_reflns_number_gt 1008
_reflns_number_total 1410
_reflns_threshold_expression 'I > 2\s(I)'
_cod_data_source_file am1c10391_si_002.cif
_cod_data_source_block CPM-734c
_cod_original_cell_volume 6093(7)
_cod_database_code 4518868
_shelx_shelxl_version_number 2014/7
_shelx_space_group_comment
;
The symmetry employed for this shelxl refinement is uniquely defined
by the following loop, which should always be used as a source of
symmetry information in preference to the above space-group names.
They are only intended as comments.
;

loop_
_space_group_symop_operation_xyz
'x, y, z'
'x-y, x, z+1/2'
'-y, x-y, z'
'-x, -y, z+1/2'
'-x+y, -x, z'
'y, -x+y, z+1/2'
'-y, -x, -z+1/2'
'x-y, -y, -z'
'x, x-y, -z+1/2'
'y, x, -z'
'-x+y, y, -z+1/2'
'-x, -x+y, -z'
'-x, -y, -z'
'-x+y, -x, -z-1/2'
'y, -x+y, -z'
'x, y, -z-1/2'
'x-y, x, -z'
'-y, x-y, -z-1/2'
'y, x, z-1/2'
'-x+y, y, z'
'-x, -x+y, z-1/2'
'-y, -x, z'
'x-y, -y, z-1/2'
'x, x-y, z'

loop_
_atom_site_label
_atom_site_type_symbol
_atom_site_fract_x
_atom_site_fract_y
_atom_site_fract_z
_atom_site_U_iso_or_equiv
_atom_site_adp_type
_atom_site_occupancy
_atom_site_site_symmetry_order
_atom_site_calc_flag
_atom_site_refinement_flags_posn
_atom_site_refinement_flags_adp
_atom_site_refinement_flags_occupancy
_atom_site_disorder_assembly
_atom_site_disorder_group
Co1 Co 0.27858(4) 0.55715(7) 0.2500 0.0492(8) Uani 0.68(5) 4 d S T P . .
V1 V 0.27858(4) 0.55715(7) 0.2500 0.0492(8) Uani 0.32(5) 4 d S T P . .
O1 O 0.3333 0.6667 0.2500 0.042(3) Uani 1 12 d S T P . .
O11 O 0.2078(3) 0.5509(3) 0.1614(4) 0.110(2) Uani 1 1 d . . . . .
N21 N 0.2181(2) 0.4363(5) 0.2500 0.113(5) Uani 1 4 d S T P . .
N22 N 0.1038(4) 0.2076(7) 0.2500 0.30(2) Uani 1 4 d S T P . .
C11 C 0.1832(5) 0.5916(3) 0.1407(7) 0.090(3) Uani 1 2 d S T P . .
C12 C 0.1129(7) 0.5564(3) 0.0864(9) 0.153(7) Uani 1 2 d S T P . .
C13 C 0.0858(6) 0.4827(8) 0.0616(8) 0.224(7) Uani 1 1 d . . . . .
C15 C 0.0000 0.4699(5) 0.0000 0.142(6) Uani 1 2 d S T P . .
C16 C -0.0260(11) 0.4014(9) -0.0133(16) 0.164(11) Uani 0.5 1 d . . P . .
C21 C 0.2509(7) 0.3974(6) 0.2500 0.183(9) Uani 1 2 d S T P . .
H21 H 0.3022 0.4227 0.2500 0.220 Uiso 1 2 calc R U P . .
C22 C 0.2150(7) 0.3216(6) 0.2500 0.233(13) Uani 1 2 d S T P . .
H22 H 0.2424 0.2977 0.2500 0.279 Uiso 1 2 calc R U P . .
C23 C 0.1406(4) 0.2811(7) 0.2500 0.216(18) Uani 1 4 d S T P . .
C25 C 0.0744(10) 0.0372(5) 0.2500 0.57(5) Uani 1 4 d S T P . .
H25 H 0.1257 0.0629 0.2500 0.688 Uiso 1 4 calc R U P . .
C26 C 0.0381(12) 0.076(2) 0.2500 0.30(2) Uiso 1 4 d S . P . .
O21 O -0.0063(15) 0.1724(13) 0.2081(14) 0.132(8) Uiso 0.25 1 d . . P . .
C24 C 0.0492(16) 0.1647(16) 0.2145(16) 0.093(9) Uiso 0.25 1 d . . P . .

loop_
_atom_site_aniso_label
_atom_site_aniso_U_11
_atom_site_aniso_U_22
_atom_site_aniso_U_33
_atom_site_aniso_U_23
_atom_site_aniso_U_13
_atom_site_aniso_U_12
Co1 0.0261(9) 0.0301(11) 0.0927(14) 0.000 0.000 0.0151(5)
V1 0.0261(9) 0.0301(11) 0.0927(14) 0.000 0.000 0.0151(5)
O1 0.044(4) 0.044(4) 0.037(6) 0.000 0.000 0.022(2)
O11 0.083(4) 0.082(4) 0.160(5) -0.056(3) -0.082(4) 0.038(3)
N21 0.028(4) 0.028(6) 0.282(17) 0.000 0.000 0.014(3)
N22 0.083(9) 0.022(8) 0.78(7) 0.000 0.000 0.011(4)
C11 0.062(7) 0.086(6) 0.112(8) -0.034(3) -0.068(6) 0.031(3)
C12 0.076(9) 0.210(15) 0.129(11) -0.034(4) -0.068(8) 0.038(4)
C13 0.136(10) 0.195(12) 0.203(12) -0.060(10) -0.118(10) -0.021(8)
C15 0.152(11) 0.065(4) 0.238(16) -0.026(6) -0.051(12) 0.076(6)
C16 0.147(18) 0.096(12) 0.26(3) -0.090(14) -0.174(19) 0.068(12)
C21 0.070(8) 0.035(6) 0.44(3) 0.000 0.000 0.021(6)
C22 0.071(8) 0.062(9) 0.58(4) 0.000 0.000 0.044(7)
C23 0.040(7) 0.016(8) 0.58(6) 0.000 0.000 0.008(4)
C25 0.008(9) 0.118(18) 1.56(15) 0.000 0.000 0.004(5)

loop_
_atom_type_symbol
_atom_type_description
_atom_type_scat_dispersion_real
_atom_type_scat_dispersion_imag
_atom_type_scat_source
C C 0.0033 0.0016 'International Tables Vol C Tables 4.2.6.8 and 6.1.1.4'
Co Co 0.3494 0.9721 'International Tables Vol C Tables 4.2.6.8 and 6.1.1.4'
N N 0.0061 0.0033 'International Tables Vol C Tables 4.2.6.8 and 6.1.1.4'
O O 0.0106 0.0060 'International Tables Vol C Tables 4.2.6.8 and 6.1.1.4'
V V 0.3005 0.5294 'International Tables Vol C Tables 4.2.6.8 and 6.1.1.4'
H H 0.0000 0.0000 'International Tables Vol C Tables 4.2.6.8 and 6.1.1.4'

loop_
_geom_angle_atom_site_label_1
_geom_angle_atom_site_label_2
_geom_angle_atom_site_label_3
_geom_angle
_geom_angle_site_symmetry_1
_geom_angle_site_symmetry_3
_geom_angle_publ_flag
O1 Co1 O11 93.22(15) . 16_556 ?
O1 Co1 O11 93.22(15) . . ?
O11 Co1 O11 90.2(3) 16_556 . ?
O1 Co1 O11 93.22(15) . 11 ?
O11 Co1 O11 89.5(3) 16_556 11 ?
O11 Co1 O11 173.6(3) . 11 ?
O1 Co1 O11 93.22(15) . 20 ?
O11 Co1 O11 173.6(3) 16_556 20 ?
O11 Co1 O11 89.5(3) . 20 ?
O11 Co1 O11 90.2(3) 11 20 ?
O1 Co1 N21 180.00(8) . . ?
O11 Co1 N21 86.78(15) 16_556 . ?
O11 Co1 N21 86.78(15) . . ?
O11 Co1 N21 86.78(15) 11 . ?
O11 Co1 N21 86.78(15) 20 . ?
V1 O1 Co1 0.0 14_566 14_566 ?
V1 O1 V1 120.0 14_566 3_665 ?
Co1 O1 V1 120.0 14_566 3_665 ?
V1 O1 Co1 120.0 14_566 3_665 ?
Co1 O1 Co1 120.0 14_566 3_665 ?
V1 O1 Co1 0.0 3_665 3_665 ?
V1 O1 Co1 120.0 14_566 . ?
Co1 O1 Co1 120.0 14_566 . ?
V1 O1 Co1 120.0 3_665 . ?
Co1 O1 Co1 120.0 3_665 . ?
C11 O11 Co1 133.7(5) . . ?
C21 N21 C21 114.4(12) 20 . ?
C21 N21 Co1 122.8(6) 20 . ?
C21 N21 Co1 122.8(6) . . ?
C24 N22 C24 57(2) . 16_556 ?
C24 N22 C24 72(3) . 20 ?
C24 N22 C24 98(3) 16_556 20 ?
C24 N22 C24 98(3) . 11 ?
C24 N22 C24 72(3) 16_556 11 ?
C24 N22 C24 57(2) 20 11 ?
C24 N22 C23 130.8(14) . . ?
C24 N22 C23 130.8(14) 16_556 . ?
C24 N22 C23 130.8(14) 20 . ?
C24 N22 C23 130.8(14) 11 . ?
O11 C11 O11 126.6(7) . 24_565 ?
O11 C11 C12 116.7(4) . . ?
O11 C11 C12 116.7(4) 24_565 . ?
C13 C12 C13 126.6(13) 24_565 . ?
C13 C12 C11 116.6(6) 24_565 . ?
C13 C12 C11 116.6(6) . . ?
C12 C13 C16 138.3(14) . 12 ?
C15 C15 C16 156.0(7) 13_565 12 ?
C15 C15 C16 156.0(7) 13_565 . ?
C16 C15 C16 48.1(13) 12 . ?
C15 C15 C13 108.9(5) 13_565 12 ?
C16 C15 C13 94.9(9) 12 12 ?
C16 C15 C13 47.4(8) . 12 ?
C16 C16 C15 65.9(7) 12 . ?
C16 C16 C13 156(2) 12 12 ?
C15 C16 C13 91.9(12) . 12 ?
N21 C21 C22 124.5(11) . . ?
N21 C21 H21 117.7 . . ?
C22 C21 H21 117.7 . . ?
C23 C22 C21 121.1(11) . . ?
C23 C22 H22 119.4 . . ?
C21 C22 H22 119.4 . . ?
N22 C23 C22 122.9(7) . . ?
N22 C23 C22 122.9(7) . 20 ?
C22 C23 C22 114.2(13) . 20 ?
C26 C25 C26 122(4) 14_556 . ?
C26 C25 H25 118.8 14_556 . ?
C26 C25 H25 118.8 . . ?
C25 C26 C25 118(4) . 3 ?
C25 C26 C24 141(2) . . ?
C25 C26 C24 97.4(15) 3 . ?
C25 C26 C24 97.4(15) . 11 ?
C25 C26 C24 141(2) 3 11 ?
C24 C26 C24 59(2) . 11 ?
C25 C26 C24 141(2) . 16_556 ?
C25 C26 C24 97.4(15) 3 16_556 ?
C24 C26 C24 36.2(18) . 16_556 ?
C24 C26 C24 44(2) 11 16_556 ?
C25 C26 C24 97.4(15) . 20 ?
C25 C26 C24 141(2) 3 20 ?
C24 C26 C24 44(2) . 20 ?
C24 C26 C24 36.2(18) 11 20 ?
C24 C26 C24 59(2) 16_556 20 ?
C24 O21 O21 85.3(16) . 16_556 ?
C24 O21 C24 40(2) . 16_556 ?
O21 O21 C24 45.1(10) 16_556 16_556 ?
C24 C24 N22 61.3(12) 16_556 . ?
C24 C24 O21 94.7(16) 16_556 . ?
N22 C24 O21 123(3) . . ?
C24 C24 C24 90.002(7) 16_556 20 ?
N22 C24 C24 54.2(14) . 20 ?
O21 C24 C24 172.1(17) . 20 ?
C24 C24 O21 45.1(10) 16_556 16_556 ?
N22 C24 O21 91.2(17) . 16_556 ?
O21 C24 O21 49.6(19) . 16_556 ?
C24 C24 O21 134.7(11) 20 16_556 ?
C24 C24 C24 50.6(17) 16_556 11 ?
N22 C24 C24 40.8(14) . 11 ?
O21 C24 C24 145(3) . 11 ?
C24 C24 C24 39.4(17) 20 11 ?
O21 C24 C24 95(2) 16_556 11 ?
C24 C24 C26 71.9(9) 16_556 . ?
N22 C24 C26 102(2) . . ?
O21 C24 C26 120(2) . . ?
C24 C24 C26 67.8(11) 20 . ?
O21 C24 C26 96.6(15) 16_556 . ?
C24 C24 C26 60.7(12) 11 . ?

loop_
_geom_bond_atom_site_label_1
_geom_bond_atom_site_label_2
_geom_bond_distance
_geom_bond_site_symmetry_2
_geom_bond_publ_flag
Co1 O1 1.9839(16) . ?
Co1 O11 2.012(5) 16_556 ?
Co1 O11 2.012(5) . ?
Co1 O11 2.012(5) 11 ?
Co1 O11 2.012(5) 20 ?
Co1 N21 2.190(9) . ?
O1 V1 1.9839(16) 14_566 ?
O1 Co1 1.9839(16) 14_566 ?
O1 V1 1.9839(16) 3_665 ?
O1 Co1 1.9839(16) 3_665 ?
O11 C11 1.240(6) . ?
N21 C21 1.299(12) 20 ?
N21 C21 1.299(12) . ?
N22 C24 1.19(3) . ?
N22 C24 1.19(3) 16_556 ?
N22 C24 1.19(3) 20 ?
N22 C24 1.19(3) 11 ?
N22 C23 1.332(19) . ?
C11 O11 1.240(6) 24_565 ?
C11 C12 1.544(13) . ?
C12 C13 1.409(13) 24_565 ?
C12 C13 1.409(13) . ?
C13 C16 1.433(17) 12 ?
C15 C15 1.26(2) 13_565 ?
C15 C16 1.271(16) 12 ?
C15 C16 1.271(16) . ?
C15 C13 1.947(12) 12 ?
C16 C16 1.04(3) 12 ?
C16 C13 1.433(17) 12 ?
C21 C22 1.375(16) . ?
C21 H21 0.9300 . ?
C22 C23 1.349(14) . ?
C22 H22 0.9300 . ?
C23 C22 1.349(14) 20 ?
C25 C26 1.36(2) 14_556 ?
C25 C26 1.36(2) . ?
C25 H25 0.9300 . ?
C26 C25 1.36(2) 3 ?
C26 C24 1.84(4) . ?
C26 C24 1.84(4) 11 ?
C26 C24 1.84(4) 16_556 ?
C26 C24 1.84(4) 20 ?
O21 C24 1.25(3) . ?
O21 O21 1.35(5) 16_556 ?
O21 C24 1.76(3) 16_556 ?
C24 C24 1.14(5) 16_556 ?
C24 C24 1.39(6) 20 ?
C24 O21 1.76(3) 16_556 ?
C24 C24 1.80(6) 11 ?

loop_
_geom_torsion_atom_site_label_1
_geom_torsion_atom_site_label_2
_geom_torsion_atom_site_label_3
_geom_torsion_atom_site_label_4
_geom_torsion
_geom_torsion_site_symmetry_1
_geom_torsion_site_symmetry_2
_geom_torsion_site_symmetry_3
_geom_torsion_site_symmetry_4
_geom_torsion_publ_flag
Co1 O11 C11 O11 15(2) . . . 24_565 ?
Co1 O11 C11 C12 -162.5(8) . . . . ?
O11 C11 C12 C13 -178.8(12) . . . 24_565 ?
O11 C11 C12 C13 3.6(19) 24_565 . . 24_565 ?
O11 C11 C12 C13 -3.6(19) . . . . ?
O11 C11 C12 C13 178.8(12) 24_565 . . . ?
C13 C12 C13 C16 -5(4) 24_565 . . 12 ?
C11 C12 C13 C16 -180(2) . . . 12 ?
C15 C15 C16 C16 180.003(6) 13_565 . . 12 ?
C13 C15 C16 C16 170(4) 12 . . 12 ?
C15 C15 C16 C13 10(4) 13_565 . . 12 ?
C16 C15 C16 C13 -170(4) 12 . . 12 ?
C21 N21 C21 C22 0.0 20 . . . ?
Co1 N21 C21 C22 180.0 . . . . ?
N21 C21 C22 C23 0.0 . . . . ?
C24 N22 C23 C22 -140.6(17) . . . . ?
C24 N22 C23 C22 140.6(17) 16_556 . . . ?
C24 N22 C23 C22 -39.4(17) 20 . . . ?
C24 N22 C23 C22 39.4(17) 11 . . . ?
C24 N22 C23 C22 39.4(17) . . . 20 ?
C24 N22 C23 C22 -39.4(17) 16_556 . . 20 ?
C24 N22 C23 C22 140.6(17) 20 . . 20 ?
C24 N22 C23 C22 -140.6(17) 11 . . 20 ?
C21 C22 C23 N22 180.0 . . . . ?
C21 C22 C23 C22 0.0 . . . 20 ?
C26 C25 C26 C25 0.0 14_556 . . 3 ?
C26 C25 C26 C24 -151(2) 14_556 . . . ?
C26 C25 C26 C24 161.8(9) 14_556 . . 11 ?
C26 C25 C26 C24 151(2) 14_556 . . 16_556 ?
C26 C25 C26 C24 -161.8(9) 14_556 . . 20 ?
C24 N22 C24 C24 113.3(15) 20 . . 16_556 ?
C24 N22 C24 C24 61.8(17) 11 . . 16_556 ?
C23 N22 C24 C24 -118.2(17) . . . 16_556 ?
C24 N22 C24 O21 76(3) 16_556 . . . ?
C24 N22 C24 O21 -171(2) 20 . . . ?
C24 N22 C24 O21 138(3) 11 . . . ?
C23 N22 C24 O21 -42(3) . . . . ?
C24 N22 C24 C24 -113.3(15) 16_556 . . 20 ?
C24 N22 C24 C24 -51.5(17) 11 . . 20 ?
C23 N22 C24 C24 128.5(17) . . . 20 ?
C24 N22 C24 O21 35.3(17) 16_556 . . 16_556 ?
C24 N22 C24 O21 148.5(9) 20 . . 16_556 ?
C24 N22 C24 O21 97.0(16) 11 . . 16_556 ?
C23 N22 C24 O21 -83.0(16) . . . 16_556 ?
C24 N22 C24 C24 -61.8(17) 16_556 . . 11 ?
C24 N22 C24 C24 51.5(17) 20 . . 11 ?
C23 N22 C24 C24 180.001(6) . . . 11 ?
C24 N22 C24 C26 -61.8(17) 16_556 . . . ?
C24 N22 C24 C26 51.5(17) 20 . . . ?
C24 N22 C24 C26 -0.001(4) 11 . . . ?
C23 N22 C24 C26 180.000(1) . . . . ?
O21 O21 C24 C24 0.000(5) 16_556 . . 16_556 ?
O21 O21 C24 N22 -59(2) 16_556 . . . ?
C24 O21 C24 N22 -59(2) 16_556 . . . ?
C24 O21 C24 O21 0.000(13) 16_556 . . 16_556 ?
O21 O21 C24 C24 -9(3) 16_556 . . 11 ?
C24 O21 C24 C24 -9(3) 16_556 . . 11 ?
O21 O21 C24 C26 71.8(18) 16_556 . . . ?
C24 O21 C24 C26 71.8(18) 16_556 . . . ?
C25 C26 C24 C24 -114(3) . . . 16_556 ?
C25 C26 C24 C24 92.4(6) 3 . . 16_556 ?
C24 C26 C24 C24 -54.4(17) 11 . . 16_556 ?
C24 C26 C24 C24 -97.7(6) 20 . . 16_556 ?
C25 C26 C24 N22 -59(3) . . . . ?
C25 C26 C24 N22 146.8(16) 3 . . . ?
C24 C26 C24 N22 0.001(4) 11 . . . ?
C24 C26 C24 N22 54.4(17) 16_556 . . . ?
C24 C26 C24 N22 -43.3(17) 20 . . . ?
C25 C26 C24 O21 161(3) . . . . ?
C25 C26 C24 O21 7(3) 3 . . . ?
C24 C26 C24 O21 -139(3) 11 . . . ?
C24 C26 C24 O21 -85(2) 16_556 . . . ?
C24 C26 C24 O21 177(2) 20 . . . ?
C25 C26 C24 C24 -16(2) . . . 20 ?
C25 C26 C24 C24 -169.9(9) 3 . . 20 ?
C24 C26 C24 C24 43.3(17) 11 . . 20 ?
C24 C26 C24 C24 97.7(6) 16_556 . . 20 ?
C25 C26 C24 O21 -152(2) . . . 16_556 ?
C25 C26 C24 O21 54.2(15) 3 . . 16_556 ?
C24 C26 C24 O21 -92.6(19) 11 . . 16_556 ?
C24 C26 C24 O21 -38.2(15) 16_556 . . 16_556 ?
C24 C26 C24 O21 -135.9(11) 20 . . 16_556 ?
C25 C26 C24 C24 -59(3) . . . 11 ?
C25 C26 C24 C24 146.8(16) 3 . . 11 ?
C24 C26 C24 C24 54.4(17) 16_556 . . 11 ?
C24 C26 C24 C24 -43.3(17) 20 . . 11 ?
